data_2210486
loop_
_publ_author_name
'Zhang, Qiao-Zhen'
'Zhao, Yan-Li'
'Chen, Xin'
'Yu, Ming'

_publ_section_title (<i>E</i>)-1-(2,4-Dinitrophenyl)-2-[4-methoxy-3-(4-methylbenzenesulfonyloxy)benzylidene]hydrazine
_journal_coeditor_code AT2120
_journal_issue 10
_journal_name_full 'Acta Crystallographica Section E'
_journal_page_first o4668
_journal_page_last o4669
_journal_paper_doi 10.1107/S1600536806038414
_journal_volume 62
_journal_year 2006
_chemical_formula_iupac 'C21 H18 N4 O8 S'
_chemical_formula_moiety 'C21 H18 N4 O8 S'
_chemical_formula_sum 'C21 H18 N4 O8 S'
_chemical_formula_weight 486.46
_chemical_name_systematic
;
(E)-1-(2,4-Dinitrophenyl)-2-[4-methoxy-3-(4-
methylbenzenesulfonyloxy)benzylidene]hydrazine
;
_space_group_IT_number 2
_symmetry_cell_setting triclinic
_symmetry_space_group_name_Hall '-P 1'
_symmetry_space_group_name_H-M 'P -1'
_atom_sites_solution_hydrogens geom
_atom_sites_solution_primary direct
_atom_sites_solution_secondary difmap
_audit_creation_method SHELXL-97
_cell_angle_alpha 62.937(4)
_cell_angle_beta 88.904(5)
_cell_angle_gamma 74.845(5)
_cell_formula_units_Z 2
_cell_length_a 7.365(2)
_cell_length_b 12.978(4)
_cell_length_c 13.547(4)
_cell_measurement_reflns_used 1469
_cell_measurement_temperature 294(2)
_cell_measurement_theta_max 25.39
_cell_measurement_theta_min 2.88
_cell_volume 1105.5(6)
_computing_cell_refinement 'SAINT (Bruker, 1999)'
_computing_data_collection 'SMART (Bruker, 1999)'
_computing_data_reduction SAINT
_computing_molecular_graphics 'SHELXTL (Sheldrick, 1997b)'
_computing_publication_material SHELXTL
_computing_structure_refinement 'SHELXL97 (Sheldrick, 1997a)'
_computing_structure_solution 'SHELXS97 (Sheldrick, 1997a)'
_diffrn_ambient_temperature 294(2)
_diffrn_measured_fraction_theta_full 0.993
_diffrn_measured_fraction_theta_max 0.993
_diffrn_measurement_device_type 'Bruker SMART APEX CCD area-detector'
_diffrn_measurement_method '\f and \w'
_diffrn_radiation_monochromator graphite
_diffrn_radiation_source 'fine-focus sealed tube'
_diffrn_radiation_type MoK\a
_diffrn_radiation_wavelength 0.71073
_diffrn_reflns_av_R_equivalents 0.0298
_diffrn_reflns_av_sigmaI/netI 0.0604
_diffrn_reflns_limit_h_max 8
_diffrn_reflns_limit_h_min -7
_diffrn_reflns_limit_k_max 11
_diffrn_reflns_limit_k_min -15
_diffrn_reflns_limit_l_max 16
_diffrn_reflns_limit_l_min -15
_diffrn_reflns_number 5658
_diffrn_reflns_theta_full 25.02
_diffrn_reflns_theta_max 25.02
_diffrn_reflns_theta_min 1.70
_diffrn_standards_number 0
_exptl_absorpt_coefficient_mu 0.203
_exptl_absorpt_correction_T_max 0.960
_exptl_absorpt_correction_T_min 0.928
_exptl_absorpt_correction_type multi-scan
_exptl_absorpt_process_details '(SADABS; Sheldrick, 1996)'
_exptl_crystal_colour red
_exptl_crystal_density_diffrn 1.461
_exptl_crystal_density_method 'not measured'
_exptl_crystal_description block
_exptl_crystal_F_000 504
_exptl_crystal_size_max 0.28
_exptl_crystal_size_mid 0.24
_exptl_crystal_size_min 0.20
_refine_diff_density_max 0.208
_refine_diff_density_min -0.283
_refine_ls_extinction_method none
_refine_ls_goodness_of_fit_ref 1.026
_refine_ls_hydrogen_treatment constr
_refine_ls_matrix_type full
_refine_ls_number_parameters 309
_refine_ls_number_reflns 3876
_refine_ls_number_restraints 0
_refine_ls_restrained_S_all 1.026
_refine_ls_R_factor_all 0.0962
_refine_ls_R_factor_gt 0.0487
_refine_ls_shift/su_max 0.002
_refine_ls_shift/su_mean 0.000
_refine_ls_structure_factor_coef Fsqd
_refine_ls_weighting_details 'calc w=1/[\s^2^(Fo^2^)+(0.0602P)^2^] where P=(Fo^2^+2Fc^2^)/3'
_refine_ls_weighting_scheme calc
_refine_ls_wR_factor_gt 0.1088
_refine_ls_wR_factor_ref 0.1306
_reflns_number_gt 2342
_reflns_number_total 3876
_reflns_threshold_expression I>2\s(I)
_cod_data_source_file at2120.cif
_cod_data_source_block I
_cod_database_code 2210486
_cod_database_fobs_code 2210486

loop_
_symmetry_equiv_pos_as_xyz
'x, y, z'
'-x, -y, -z'

loop_
_atom_site_type_symbol
_atom_site_label
_atom_site_fract_x
_atom_site_fract_y
_atom_site_fract_z
_atom_site_U_iso_or_equiv
_atom_site_adp_type
_atom_site_calc_flag
_atom_site_refinement_flags
_atom_site_occupancy
S S1 0.32196(10) 0.69704(7) 0.23299(6) 0.0520(3) Uani d . 1
O O1 0.3420(2) 0.70261(15) 0.11219(15) 0.0466(5) Uani d . 1
O O2 0.3439(3) 0.80576(17) 0.22652(17) 0.0653(6) Uani d . 1
O O3 0.1504(3) 0.66588(18) 0.26001(18) 0.0694(6) Uani d . 1
O O4 0.2445(3) 0.93559(17) -0.04086(16) 0.0630(6) Uani d . 1
O O5 1.5851(3) 0.40835(19) 0.10937(19) 0.0710(7) Uani d . 1
O O6 1.7530(3) 0.2221(2) 0.19030(19) 0.0770(7) Uani d . 1
O O7 1.5159(4) -0.0951(2) 0.4343(2) 0.0896(8) Uani d . 1
O O8 1.2291(4) -0.0581(2) 0.4756(2) 0.1047(9) Uani d . 1
N N1 1.0329(3) 0.5365(2) 0.10224(19) 0.0471(6) Uani d . 1
N N2 1.2165(3) 0.46602(19) 0.12128(19) 0.0481(6) Uani d . 1
H H2 1.3038 0.4965 0.0870 0.058 Uiso calc R 1
N N3 1.6019(3) 0.3005(2) 0.1711(2) 0.0559(6) Uani d . 1
N N4 1.3595(5) -0.0262(3) 0.4229(2) 0.0701(8) Uani d . 1
C C1 0.5141(4) 0.5761(2) 0.3192(2) 0.0475(7) Uani d . 1
C C2 0.6868(4) 0.5954(3) 0.3317(2) 0.0606(8) Uani d . 1
H H2A 0.6998 0.6731 0.2967 0.073 Uiso calc R 1
C C3 0.8384(4) 0.4991(3) 0.3958(2) 0.0673(9) Uani d . 1
H H3 0.9545 0.5126 0.4024 0.081 Uiso calc R 1
C C4 0.8233(5) 0.3831(3) 0.4508(3) 0.0645(9) Uani d . 1
C C5 0.6504(5) 0.3657(3) 0.4374(3) 0.0711(10) Uani d . 1
H H5 0.6373 0.2880 0.4738 0.085 Uiso calc R 1
C C6 0.4962(4) 0.4604(3) 0.3716(3) 0.0642(9) Uani d . 1
H H6 0.3816 0.4463 0.3625 0.077 Uiso calc R 1
C C7 0.9907(5) 0.2780(3) 0.5247(3) 0.0917(12) Uani d . 1
H H7A 0.9938 0.2701 0.5987 0.138 Uiso calc R 1
H H7B 1.1060 0.2925 0.4948 0.138 Uiso calc R 1
H H7C 0.9781 0.2051 0.5273 0.138 Uiso calc R 1
C C8 0.4823(4) 0.7526(2) 0.0511(2) 0.0407(6) Uani d . 1
C C9 0.4301(4) 0.8749(2) -0.0283(2) 0.0448(7) Uani d . 1
C C10 0.5699(4) 0.9215(2) -0.0867(2) 0.0516(7) Uani d . 1
H H10 0.5400 1.0024 -0.1395 0.062 Uiso calc R 1
C C11 0.7553(4) 0.8483(2) -0.0671(2) 0.0490(7) Uani d . 1
H H11 0.8485 0.8816 -0.1053 0.059 Uiso calc R 1
C C12 0.8029(4) 0.7259(2) 0.0091(2) 0.0408(6) Uani d . 1
C C13 0.6615(4) 0.6792(2) 0.0672(2) 0.0403(6) Uani d . 1
H H13 0.6893 0.5974 0.1173 0.048 Uiso calc R 1
C C14 0.1784(5) 1.0540(3) -0.1338(3) 0.0825(11) Uani d . 1
H H14A 0.2427 1.1062 -0.1266 0.124 Uiso calc R 1
H H14B 0.0446 1.0853 -0.1353 0.124 Uiso calc R 1
H H14C 0.2038 1.0498 -0.2019 0.124 Uiso calc R 1
C C15 0.9963(4) 0.6476(3) 0.0297(2) 0.0457(7) Uani d . 1
H H15 1.0911 0.6781 -0.0094 0.055 Uiso calc R 1
C C16 1.2568(4) 0.3473(2) 0.1953(2) 0.0439(7) Uani d . 1
C C17 1.4398(4) 0.2647(2) 0.2218(2) 0.0436(7) Uani d . 1
C C18 1.4713(4) 0.1431(2) 0.2956(2) 0.0499(7) Uani d . 1
H H18 1.5921 0.0900 0.3114 0.060 Uiso calc R 1
C C19 1.3243(4) 0.1021(2) 0.3447(2) 0.0518(7) Uani d . 1
C C20 1.1423(4) 0.1804(3) 0.3228(2) 0.0557(8) Uani d . 1
H H20 1.0436 0.1515 0.3581 0.067 Uiso calc R 1
C C21 1.1106(4) 0.2990(3) 0.2495(2) 0.0526(8) Uani d . 1
H H21 0.9884 0.3502 0.2344 0.063 Uiso calc R 1

loop_
_atom_site_aniso_label
_atom_site_aniso_U_11
_atom_site_aniso_U_22
_atom_site_aniso_U_33
_atom_site_aniso_U_12
_atom_site_aniso_U_13
_atom_site_aniso_U_23
S1 0.0501(5) 0.0484(5) 0.0525(5) -0.0132(4) 0.0113(3) -0.0201(4)
O1 0.0414(10) 0.0499(12) 0.0469(11) -0.0155(9) 0.0049(8) -0.0198(9)
O2 0.0848(15) 0.0477(13) 0.0656(14) -0.0164(11) 0.0120(11) -0.0298(11)
O3 0.0460(12) 0.0801(15) 0.0746(15) -0.0212(11) 0.0209(11) -0.0286(12)
O4 0.0544(13) 0.0470(12) 0.0628(14) 0.0067(10) -0.0050(10) -0.0158(10)
O5 0.0505(13) 0.0516(14) 0.0885(17) -0.0181(11) 0.0127(11) -0.0122(12)
O6 0.0397(12) 0.0689(15) 0.0951(18) -0.0051(12) 0.0094(11) -0.0211(13)
O7 0.0838(18) 0.0551(15) 0.096(2) -0.0074(14) -0.0052(15) -0.0131(13)
O8 0.097(2) 0.0728(17) 0.114(2) -0.0419(15) 0.0264(17) -0.0087(15)
N1 0.0380(14) 0.0460(15) 0.0542(15) -0.0078(11) 0.0058(11) -0.0230(12)
N2 0.0367(13) 0.0459(15) 0.0549(15) -0.0114(11) 0.0073(11) -0.0182(12)
N3 0.0405(15) 0.0608(18) 0.0591(17) -0.0124(14) 0.0026(12) -0.0230(14)
N4 0.078(2) 0.0586(19) 0.0643(19) -0.0260(17) 0.0041(16) -0.0175(15)
C1 0.0497(17) 0.0444(17) 0.0443(17) -0.0157(14) 0.0078(13) -0.0161(13)
C2 0.065(2) 0.060(2) 0.0475(19) -0.0270(17) -0.0002(16) -0.0119(15)
C3 0.057(2) 0.087(3) 0.049(2) -0.0268(19) 0.0006(16) -0.0209(19)
C4 0.068(2) 0.069(2) 0.0459(19) -0.0036(19) 0.0021(16) -0.0265(17)
C5 0.087(3) 0.0398(19) 0.071(2) -0.0147(18) 0.006(2) -0.0149(16)
C6 0.063(2) 0.054(2) 0.072(2) -0.0234(18) 0.0055(17) -0.0230(17)
C7 0.095(3) 0.089(3) 0.058(2) 0.018(2) -0.011(2) -0.029(2)
C8 0.0393(16) 0.0398(16) 0.0418(16) -0.0113(13) 0.0036(12) -0.0181(13)
C9 0.0491(17) 0.0364(16) 0.0425(17) -0.0042(14) -0.0050(13) -0.0169(13)
C10 0.066(2) 0.0359(16) 0.0431(17) -0.0106(15) 0.0005(15) -0.0122(13)
C11 0.0609(19) 0.0444(17) 0.0421(16) -0.0241(15) 0.0127(14) -0.0160(14)
C12 0.0430(16) 0.0427(17) 0.0403(16) -0.0133(13) 0.0027(12) -0.0216(13)
C13 0.0457(16) 0.0323(15) 0.0393(15) -0.0117(13) 0.0016(12) -0.0132(12)
C14 0.086(3) 0.053(2) 0.068(2) 0.0200(18) -0.0207(19) -0.0141(18)
C15 0.0430(16) 0.0533(19) 0.0442(17) -0.0189(14) 0.0091(13) -0.0228(15)
C16 0.0443(16) 0.0474(18) 0.0441(17) -0.0138(14) 0.0054(13) -0.0242(14)
C17 0.0365(15) 0.0495(18) 0.0422(16) -0.0131(14) 0.0031(12) -0.0187(14)
C18 0.0444(17) 0.0519(19) 0.0482(18) -0.0061(15) -0.0029(14) -0.0227(15)
C19 0.0550(19) 0.0483(18) 0.0445(18) -0.0172(16) 0.0021(14) -0.0139(14)
C20 0.0540(19) 0.062(2) 0.0492(19) -0.0255(17) 0.0128(14) -0.0202(16)
C21 0.0456(17) 0.055(2) 0.0514(18) -0.0119(15) 0.0111(14) -0.0211(15)

loop_
_atom_type_symbol
_atom_type_description
_atom_type_scat_dispersion_real
_atom_type_scat_dispersion_imag
_atom_type_scat_source
C C 0.0033 0.0016 'International Tables Vol C Tables 4.2.6.8 and 6.1.1.4'
H H 0.0000 0.0000 'International Tables Vol C Tables 4.2.6.8 and 6.1.1.4'
N N 0.0061 0.0033 'International Tables Vol C Tables 4.2.6.8 and 6.1.1.4'
O O 0.0106 0.0060 'International Tables Vol C Tables 4.2.6.8 and 6.1.1.4'
S S 0.1246 0.1234 'International Tables Vol C Tables 4.2.6.8 and 6.1.1.4'

loop_
_geom_angle_atom_site_label_1
_geom_angle_atom_site_label_2
_geom_angle_atom_site_label_3
_geom_angle
O3 S1 O2 120.84(13)
O3 S1 O1 102.66(12)
O2 S1 O1 108.60(11)
O3 S1 C1 110.07(13)
O2 S1 C1 109.17(13)
O1 S1 C1 104.06(12)
C8 O1 S1 117.51(15)
C9 O4 C14 117.7(2)
C15 N1 N2 117.5(2)
C16 N2 N1 118.4(2)
C16 N2 H2 120.8
N1 N2 H2 120.8
O6 N3 O5 121.9(2)
O6 N3 C17 118.9(2)
O5 N3 C17 119.2(2)
O7 N4 O8 123.6(3)
O7 N4 C19 118.9(3)
O8 N4 C19 117.5(3)
C6 C1 C2 119.8(3)
C6 C1 S1 120.0(2)
C2 C1 S1 120.2(2)
C3 C2 C1 119.6(3)
C3 C2 H2A 120.2
C1 C2 H2A 120.2
C2 C3 C4 121.8(3)
C2 C3 H3 119.1
C4 C3 H3 119.1
C3 C4 C5 117.8(3)
C3 C4 C7 121.2(3)
C5 C4 C7 121.1(3)
C4 C5 C6 121.8(3)
C4 C5 H5 119.1
C6 C5 H5 119.1
C1 C6 C5 119.2(3)
C1 C6 H6 120.4
C5 C6 H6 120.4
C4 C7 H7A 109.5
C4 C7 H7B 109.5
H7A C7 H7B 109.5
C4 C7 H7C 109.5
H7A C7 H7C 109.5
H7B C7 H7C 109.5
C13 C8 C9 122.0(2)
C13 C8 O1 119.1(2)
C9 C8 O1 118.8(2)
O4 C9 C10 126.4(2)
O4 C9 C8 116.0(2)
C10 C9 C8 117.6(3)
C9 C10 C11 120.6(3)
C9 C10 H10 119.7
C11 C10 H10 119.7
C12 C11 C10 120.9(3)
C12 C11 H11 119.6
C10 C11 H11 119.6
C13 C12 C11 118.3(2)
C13 C12 C15 120.1(2)
C11 C12 C15 121.6(2)
C8 C13 C12 120.4(2)
C8 C13 H13 119.8
C12 C13 H13 119.8
O4 C14 H14A 109.5
O4 C14 H14B 109.5
H14A C14 H14B 109.5
O4 C14 H14C 109.5
H14A C14 H14C 109.5
H14B C14 H14C 109.5
N1 C15 C12 119.0(2)
N1 C15 H15 120.5
C12 C15 H15 120.5
N2 C16 C21 119.8(2)
N2 C16 C17 124.0(2)
C21 C16 C17 116.1(2)
C18 C17 C16 121.4(2)
C18 C17 N3 116.2(2)
C16 C17 N3 122.3(2)
C19 C18 C17 119.5(3)
C19 C18 H18 120.2
C17 C18 H18 120.2
C18 C19 C20 121.1(3)
C18 C19 N4 119.0(3)
C20 C19 N4 119.8(3)
C21 C20 C19 119.5(3)
C21 C20 H20 120.3
C19 C20 H20 120.3
C20 C21 C16 122.3(3)
C20 C21 H21 118.9
C16 C21 H21 118.9

loop_
_geom_bond_atom_site_label_1
_geom_bond_atom_site_label_2
_geom_bond_distance
S1 O3 1.4169(19)
S1 O2 1.425(2)
S1 O1 1.610(2)
S1 C1 1.750(3)
O1 C8 1.415(3)
O4 C9 1.357(3)
O4 C14 1.434(3)
O5 N3 1.234(3)
O6 N3 1.233(3)
O7 N4 1.222(3)
O8 N4 1.231(3)
N1 C15 1.279(3)
N1 N2 1.372(3)
N2 C16 1.354(3)
N2 H2 0.8600
N3 C17 1.443(3)
N4 C19 1.464(4)
C1 C6 1.381(4)
C1 C2 1.386(4)
C2 C3 1.372(4)
C2 H2A 0.9300
C3 C4 1.378(4)
C3 H3 0.9300
C4 C5 1.379(4)
C4 C7 1.520(4)
C5 C6 1.381(4)
C5 H5 0.9300
C6 H6 0.9300
C7 H7A 0.9600
C7 H7B 0.9600
C7 H7C 0.9600
C8 C13 1.365(3)
C8 C9 1.402(4)
C9 C10 1.382(4)
C10 C11 1.394(4)
C10 H10 0.9300
C11 C12 1.394(4)
C11 H11 0.9300
C12 C13 1.391(3)
C12 C15 1.463(3)
C13 H13 0.9300
C14 H14A 0.9600
C14 H14B 0.9600
C14 H14C 0.9600
C15 H15 0.9300
C16 C21 1.413(4)
C16 C17 1.417(3)
C17 C18 1.387(4)
C18 C19 1.359(4)
C18 H18 0.9300
C19 C20 1.395(4)
C20 C21 1.356(4)
C20 H20 0.9300
C21 H21 0.9300

loop_
_geom_hbond_atom_site_label_D
_geom_hbond_atom_site_label_H
_geom_hbond_atom_site_label_A
_geom_hbond_site_symmetry_A
_geom_hbond_distance_DH
_geom_hbond_distance_HA
_geom_hbond_distance_DA
_geom_hbond_angle_DHA
_geom_hbond_publ_flag
N2 H2 O5 . 0.86 2.04 2.644(3) 126 yes
N2 H2 O5 2_865 0.86 2.59 3.315(3) 142 yes
C7 H7A O3 2_666 0.96 2.53 3.396(4) 150.5 yes

loop_
_geom_torsion_atom_site_label_1
_geom_torsion_atom_site_label_2
_geom_torsion_atom_site_label_3
_geom_torsion_atom_site_label_4
_geom_torsion
O3 S1 O1 C8 169.03(17)
O2 S1 O1 C8 40.0(2)
C1 S1 O1 C8 -76.21(19)
C15 N1 N2 C16 -178.0(2)
O3 S1 C1 C6 21.5(3)
O2 S1 C1 C6 156.3(2)
O1 S1 C1 C6 -87.9(3)
O3 S1 C1 C2 -161.1(2)
O2 S1 C1 C2 -26.3(3)
O1 S1 C1 C2 89.5(3)
C6 C1 C2 C3 0.1(5)
S1 C1 C2 C3 -177.3(2)
C1 C2 C3 C4 -1.4(5)
C2 C3 C4 C5 1.4(5)
C2 C3 C4 C7 -177.9(3)
C3 C4 C5 C6 0.0(5)
C7 C4 C5 C6 179.3(3)
C2 C1 C6 C5 1.3(5)
S1 C1 C6 C5 178.7(2)
C4 C5 C6 C1 -1.3(5)
S1 O1 C8 C13 88.0(3)
S1 O1 C8 C9 -95.3(2)
C14 O4 C9 C10 9.9(4)
C14 O4 C9 C8 -169.3(3)
C13 C8 C9 O4 175.8(2)
O1 C8 C9 O4 -0.8(4)
C13 C8 C9 C10 -3.5(4)
O1 C8 C9 C10 179.9(2)
O4 C9 C10 C11 -178.8(2)
C8 C9 C10 C11 0.5(4)
C9 C10 C11 C12 2.0(4)
C10 C11 C12 C13 -1.6(4)
C10 C11 C12 C15 179.3(2)
C9 C8 C13 C12 4.0(4)
O1 C8 C13 C12 -179.4(2)
C11 C12 C13 C8 -1.4(4)
C15 C12 C13 C8 177.8(2)
N2 N1 C15 C12 -178.6(2)
C13 C12 C15 N1 -0.6(4)
C11 C12 C15 N1 178.5(2)
N1 N2 C16 C21 0.7(4)
N1 N2 C16 C17 179.5(2)
N2 C16 C17 C18 -177.8(3)
C21 C16 C17 C18 1.0(4)
N2 C16 C17 N3 -0.1(4)
C21 C16 C17 N3 178.6(2)
O6 N3 C17 C18 4.3(4)
O5 N3 C17 C18 -176.2(3)
O6 N3 C17 C16 -173.4(3)
O5 N3 C17 C16 6.0(4)
C16 C17 C18 C19 -0.7(4)
N3 C17 C18 C19 -178.5(2)
C17 C18 C19 C20 -0.5(4)
C17 C18 C19 N4 -179.6(3)
O7 N4 C19 C18 -6.7(4)
O8 N4 C19 C18 171.8(3)
O7 N4 C19 C20 174.2(3)
O8 N4 C19 C20 -7.3(4)
C18 C19 C20 C21 1.4(5)
N4 C19 C20 C21 -179.5(3)
C19 C20 C21 C16 -1.1(5)
N2 C16 C21 C20 178.8(3)
C17 C16 C21 C20 -0.1(4)
